data_4034511
loop_
_publ_author_name
'He, Xinwei'
'Xie, Mengqing'
'Tang, Qiang'
'Zuo, Youpeng'
'Li, Ruxue'
'Shang, Yongjia'

_publ_section_title
;
 Catalyst-Free Synthesis of 2,3-Dihydrobenzofurans via a Formal [4+1]
 Annulation of Propargylamines with Sulfur Ylides.
;
_journal_issue 18
_journal_name_full 'The Journal of organic chemistry'
_journal_page_first 11623
_journal_page_last 11638
_journal_paper_doi 10.1021/acs.joc.9b01557
_journal_volume 84
_journal_year 2019
_chemical_formula_sum 'C21 H15 Br O2'
_chemical_formula_weight 379.24
_space_group_crystal_system triclinic
_space_group_IT_number 2
_space_group_name_Hall '-P 1'
_space_group_name_H-M_alt 'P -1'
_atom_sites_solution_hydrogens geom
_audit_creation_method SHELXL-2018/1
_cell_angle_alpha 82.961(2)
_cell_angle_beta 75.096(2)
_cell_angle_gamma 69.699(2)
_cell_formula_units_Z 2
_cell_length_a 7.9383(11)
_cell_length_b 9.6261(13)
_cell_length_c 12.0805(17)
_cell_measurement_reflns_used 4121
_cell_measurement_temperature 293(2)
_cell_measurement_theta_max 27.38
_cell_measurement_theta_min 2.26
_cell_volume 836.1(2)
_computing_cell_refinement 'Bruker SAINT'
_computing_data_collection 'Bruker APEX2'
_computing_data_reduction 'Bruker SAINT'
_computing_molecular_graphics 'Bruker SHELXTL'
_computing_publication_material 'Bruker SHELXTL'
_computing_structure_refinement 'SHELXL-2018/1 (Sheldrick, 2018)'
_computing_structure_solution 'SHELXS-97 (Sheldrick, 2008)'
_diffrn_ambient_temperature 293(2)
_diffrn_measured_fraction_theta_full 0.989
_diffrn_measured_fraction_theta_max 0.970
_diffrn_measurement_device_type 'Bruker APEX-II CCD'
_diffrn_measurement_method '\f and \w scans'
_diffrn_radiation_type MoK\a
_diffrn_radiation_wavelength 0.71073
_diffrn_reflns_av_R_equivalents 0.0286
_diffrn_reflns_av_unetI/netI 0.0439
_diffrn_reflns_Laue_measured_fraction_full 0.989
_diffrn_reflns_Laue_measured_fraction_max 0.970
_diffrn_reflns_limit_h_max 10
_diffrn_reflns_limit_h_min -10
_diffrn_reflns_limit_k_max 12
_diffrn_reflns_limit_k_min -12
_diffrn_reflns_limit_l_max 15
_diffrn_reflns_limit_l_min -15
_diffrn_reflns_number 6986
_diffrn_reflns_point_group_measured_fraction_full 0.989
_diffrn_reflns_point_group_measured_fraction_max 0.970
_diffrn_reflns_theta_full 25.242
_diffrn_reflns_theta_max 27.443
_diffrn_reflns_theta_min 1.746
_exptl_absorpt_coefficient_mu 2.468
_exptl_crystal_colour colorless
_exptl_crystal_density_diffrn 1.506
_exptl_crystal_description block
_exptl_crystal_F_000 384
_refine_diff_density_max 0.499
_refine_diff_density_min -0.639
_refine_diff_density_rms 0.072
_refine_ls_extinction_method none
_refine_ls_goodness_of_fit_ref 1.092
_refine_ls_hydrogen_treatment constr
_refine_ls_matrix_type full
_refine_ls_number_parameters 217
_refine_ls_number_reflns 3705
_refine_ls_number_restraints 0
_refine_ls_restrained_S_all 1.092
_refine_ls_R_factor_all 0.0718
_refine_ls_R_factor_gt 0.0534
_refine_ls_shift/su_max 0.000
_refine_ls_shift/su_mean 0.000
_refine_ls_structure_factor_coef Fsqd
_refine_ls_weighting_details 'w=1/[\s^2^(Fo^2^)+(0.0301P)^2^+1.6629P] where P=(Fo^2^+2Fc^2^)/3'
_refine_ls_weighting_scheme calc
_refine_ls_wR_factor_gt 0.1218
_refine_ls_wR_factor_ref 0.1309
_reflns_Friedel_coverage 0.000
_reflns_number_gt 2910
_reflns_number_total 3705
_reflns_threshold_expression 'I > 2\s(I)'
_cod_data_source_file jo9b01557_si_003.cif
_cod_data_source_block 181219a_0m
_cod_database_code 4034511
_shelx_shelxl_version_number 2018/1
_shelx_space_group_comment
;
The symmetry employed for this shelxl refinement is uniquely defined
by the following loop, which should always be used as a source of
symmetry information in preference to the above space-group names.
They are only intended as comments.
;

loop_
_space_group_symop_operation_xyz
'x, y, z'
'-x, -y, -z'

loop_
_atom_site_label
_atom_site_type_symbol
_atom_site_fract_x
_atom_site_fract_y
_atom_site_fract_z
_atom_site_U_iso_or_equiv
_atom_site_adp_type
_atom_site_occupancy
_atom_site_site_symmetry_order
_atom_site_calc_flag
_atom_site_refinement_flags_posn
_atom_site_refinement_flags_adp
Br1 Br 0.42146(7) 0.28058(5) 0.63833(4) 0.06091(18) Uani 1 1 d . .
C1 C 1.2902(7) -0.0399(6) -0.1027(4) 0.0591(12) Uani 1 1 d . .
H1 H 1.224573 0.039054 -0.144061 0.071 Uiso 1 1 calc R U
C2 C 1.4031(7) -0.1681(7) -0.1570(5) 0.0749(16) Uani 1 1 d . .
H2 H 1.413895 -0.175589 -0.234671 0.090 Uiso 1 1 calc R U
C3 C 1.5004(7) -0.2854(6) -0.0962(5) 0.0737(16) Uani 1 1 d . .
H3 H 1.575276 -0.372832 -0.132667 0.088 Uiso 1 1 calc R U
C4 C 1.4871(7) -0.2735(6) 0.0180(5) 0.0717(15) Uani 1 1 d . .
H4 H 1.554338 -0.352564 0.058524 0.086 Uiso 1 1 calc R U
C5 C 1.3737(6) -0.1442(5) 0.0733(4) 0.0545(11) Uani 1 1 d . .
H5 H 1.365561 -0.136538 0.150634 0.065 Uiso 1 1 calc R U
C6 C 1.2726(6) -0.0265(4) 0.0137(3) 0.0444(9) Uani 1 1 d . .
C7 C 1.1500(6) 0.1152(4) 0.0671(3) 0.0452(9) Uani 1 1 d . .
C8 C 1.1103(5) 0.1270(4) 0.1969(3) 0.0397(8) Uani 1 1 d . .
H8 H 1.223826 0.122787 0.217289 0.048 Uiso 1 1 calc R U
C9 C 0.9554(5) 0.2700(4) 0.2443(3) 0.0387(8) Uani 1 1 d . .
H9 H 0.876656 0.309324 0.189464 0.046 Uiso 1 1 calc R U
C10 C 0.8489(5) 0.2083(4) 0.3495(3) 0.0385(8) Uani 1 1 d . .
C11 C 0.7037(5) 0.2772(4) 0.4368(3) 0.0422(9) Uani 1 1 d . .
H11 H 0.658703 0.379922 0.440590 0.051 Uiso 1 1 calc R U
C12 C 0.6270(5) 0.1892(4) 0.5185(3) 0.0437(9) Uani 1 1 d . .
C13 C 0.6917(6) 0.0368(4) 0.5149(3) 0.0468(9) Uani 1 1 d . .
H13 H 0.637423 -0.019210 0.571654 0.056 Uiso 1 1 calc R U
C14 C 0.8372(6) -0.0334(4) 0.4271(3) 0.0463(9) Uani 1 1 d . .
H14 H 0.881715 -0.136100 0.423049 0.056 Uiso 1 1 calc R U
C15 C 0.9135(5) 0.0553(4) 0.3460(3) 0.0399(8) Uani 1 1 d . .
C16 C 1.0273(5) 0.3893(4) 0.2642(3) 0.0361(8) Uani 1 1 d . .
C17 C 1.0109(5) 0.5152(4) 0.1920(3) 0.0423(9) Uani 1 1 d . .
H17 H 0.952267 0.527768 0.132215 0.051 Uiso 1 1 calc R U
C18 C 1.0818(6) 0.6218(4) 0.2088(4) 0.0518(11) Uani 1 1 d . .
H18 H 1.070259 0.705649 0.160166 0.062 Uiso 1 1 calc R U
C19 C 1.1683(6) 0.6049(4) 0.2962(4) 0.0512(10) Uani 1 1 d . .
H19 H 1.215750 0.676789 0.306802 0.061 Uiso 1 1 calc R U
C20 C 1.1850(7) 0.4821(5) 0.3681(4) 0.0538(11) Uani 1 1 d . .
H20 H 1.244762 0.469862 0.427202 0.065 Uiso 1 1 calc R U
C21 C 1.1123(6) 0.3754(4) 0.3526(3) 0.0481(10) Uani 1 1 d . .
H21 H 1.121509 0.293283 0.402951 0.058 Uiso 1 1 calc R U
O1 O 1.0847(6) 0.2228(4) 0.0105(3) 0.0736(10) Uani 1 1 d . .
O2 O 1.0556(4) 0.0015(3) 0.2536(2) 0.0474(7) Uani 1 1 d . .

loop_
_atom_site_aniso_label
_atom_site_aniso_U_11
_atom_site_aniso_U_22
_atom_site_aniso_U_33
_atom_site_aniso_U_23
_atom_site_aniso_U_13
_atom_site_aniso_U_12
Br1 0.0539(3) 0.0605(3) 0.0587(3) -0.0075(2) 0.0058(2) -0.0188(2)
C1 0.054(3) 0.076(3) 0.049(2) -0.019(2) -0.007(2) -0.020(2)
C2 0.057(3) 0.104(4) 0.067(3) -0.039(3) 0.000(3) -0.030(3)
C3 0.054(3) 0.071(3) 0.088(4) -0.038(3) 0.017(3) -0.023(3)
C4 0.059(3) 0.054(3) 0.083(4) -0.005(3) 0.008(3) -0.013(2)
C5 0.056(3) 0.051(2) 0.051(2) -0.0038(19) 0.001(2) -0.019(2)
C6 0.044(2) 0.048(2) 0.043(2) -0.0085(17) 0.0002(17) -0.0224(18)
C7 0.052(2) 0.045(2) 0.041(2) -0.0001(17) -0.0102(18) -0.0201(19)
C8 0.045(2) 0.0323(17) 0.044(2) 0.0024(15) -0.0113(17) -0.0156(16)
C9 0.045(2) 0.0331(17) 0.0406(19) 0.0019(15) -0.0130(17) -0.0143(16)
C10 0.045(2) 0.0317(17) 0.042(2) 0.0007(15) -0.0120(17) -0.0166(16)
C11 0.043(2) 0.0337(18) 0.050(2) -0.0031(16) -0.0083(18) -0.0132(16)
C12 0.039(2) 0.046(2) 0.045(2) -0.0033(17) -0.0065(17) -0.0149(17)
C13 0.052(2) 0.044(2) 0.046(2) 0.0082(17) -0.0101(19) -0.0221(18)
C14 0.055(2) 0.0317(18) 0.049(2) 0.0027(16) -0.0085(19) -0.0143(17)
C15 0.045(2) 0.0339(17) 0.042(2) -0.0020(15) -0.0106(17) -0.0135(16)
C16 0.0375(19) 0.0287(16) 0.0384(19) -0.0014(14) -0.0055(16) -0.0085(14)
C17 0.044(2) 0.0379(19) 0.044(2) 0.0057(16) -0.0131(18) -0.0126(17)
C18 0.055(3) 0.0345(19) 0.066(3) 0.0095(18) -0.013(2) -0.0185(18)
C19 0.051(2) 0.038(2) 0.064(3) -0.0135(19) -0.003(2) -0.0189(18)
C20 0.068(3) 0.057(3) 0.043(2) -0.0088(19) -0.018(2) -0.022(2)
C21 0.067(3) 0.040(2) 0.041(2) 0.0044(16) -0.015(2) -0.0218(19)
O1 0.102(3) 0.0549(19) 0.0468(18) 0.0053(15) -0.0208(18) -0.0050(18)
O2 0.0595(18) 0.0305(12) 0.0448(15) -0.0010(11) -0.0003(13) -0.0141(12)

loop_
_atom_type_symbol
_atom_type_description
_atom_type_scat_dispersion_real
_atom_type_scat_dispersion_imag
_atom_type_scat_source
C C 0.0033 0.0016 'International Tables Vol C Tables 4.2.6.8 and 6.1.1.4'
H H 0.0000 0.0000 'International Tables Vol C Tables 4.2.6.8 and 6.1.1.4'
Br Br -0.2901 2.4595 'International Tables Vol C Tables 4.2.6.8 and 6.1.1.4'
O O 0.0106 0.0060 'International Tables Vol C Tables 4.2.6.8 and 6.1.1.4'

loop_
_geom_angle_atom_site_label_1
_geom_angle_atom_site_label_2
_geom_angle_atom_site_label_3
_geom_angle
C2 C1 C6 120.9(5)
C2 C1 H1 119.6
C6 C1 H1 119.6
C1 C2 C3 119.9(5)
C1 C2 H2 120.1
C3 C2 H2 120.1
C4 C3 C2 120.1(5)
C4 C3 H3 119.9
C2 C3 H3 119.9
C3 C4 C5 120.3(5)
C3 C4 H4 119.9
C5 C4 H4 119.9
C6 C5 C4 120.1(5)
C6 C5 H5 119.9
C4 C5 H5 119.9
C5 C6 C1 118.7(4)
C5 C6 C7 123.0(4)
C1 C6 C7 118.3(4)
O1 C7 C6 121.6(4)
O1 C7 C8 119.0(4)
C6 C7 C8 119.4(3)
O2 C8 C7 109.3(3)
O2 C8 C9 107.5(3)
C7 C8 C9 114.3(3)
O2 C8 H8 108.5
C7 C8 H8 108.5
C9 C8 H8 108.5
C10 C9 C16 116.3(3)
C10 C9 C8 101.0(3)
C16 C9 C8 113.4(3)
C10 C9 H9 108.6
C16 C9 H9 108.6
C8 C9 H9 108.6
C11 C10 C15 119.8(3)
C11 C10 C9 131.6(3)
C15 C10 C9 108.5(3)
C10 C11 C12 118.0(3)
C10 C11 H11 121.0
C12 C11 H11 121.0
C13 C12 C11 122.0(4)
C13 C12 Br1 118.7(3)
C11 C12 Br1 119.3(3)
C12 C13 C14 120.3(3)
C12 C13 H13 119.8
C14 C13 H13 119.8
C15 C14 C13 117.3(3)
C15 C14 H14 121.4
C13 C14 H14 121.4
O2 C15 C14 123.7(3)
O2 C15 C10 113.8(3)
C14 C15 C10 122.5(4)
C21 C16 C17 118.3(3)
C21 C16 C9 121.1(3)
C17 C16 C9 120.6(3)
C18 C17 C16 120.2(4)
C18 C17 H17 119.9
C16 C17 H17 119.9
C19 C18 C17 120.6(4)
C19 C18 H18 119.7
C17 C18 H18 119.7
C20 C19 C18 119.9(4)
C20 C19 H19 120.1
C18 C19 H19 120.1
C19 C20 C21 119.9(4)
C19 C20 H20 120.0
C21 C20 H20 120.0
C16 C21 C20 121.1(4)
C16 C21 H21 119.5
C20 C21 H21 119.5
C15 O2 C8 106.9(3)

loop_
_geom_bond_atom_site_label_1
_geom_bond_atom_site_label_2
_geom_bond_distance
Br1 C12 1.906(4)
C1 C2 1.373(7)
C1 C6 1.394(6)
C1 H1 0.9300
C2 C3 1.376(8)
C2 H2 0.9300
C3 C4 1.373(8)
C3 H3 0.9300
C4 C5 1.387(6)
C4 H4 0.9300
C5 C6 1.383(6)
C5 H5 0.9300
C6 C7 1.482(6)
C7 O1 1.202(5)
C7 C8 1.529(5)
C8 O2 1.457(4)
C8 C9 1.546(5)
C8 H8 0.9800
C9 C10 1.514(5)
C9 C16 1.515(5)
C9 H9 0.9800
C10 C11 1.377(5)
C10 C15 1.384(5)
C11 C12 1.381(5)
C11 H11 0.9300
C12 C13 1.379(5)
C13 C14 1.386(6)
C13 H13 0.9300
C14 C15 1.380(5)
C14 H14 0.9300
C15 O2 1.369(5)
C16 C21 1.374(6)
C16 C17 1.391(5)
C17 C18 1.387(6)
C17 H17 0.9300
C18 C19 1.366(6)
C18 H18 0.9300
C19 C20 1.366(6)
C19 H19 0.9300
C20 C21 1.391(6)
C20 H20 0.9300
C21 H21 0.9300

loop_
_geom_torsion_atom_site_label_1
_geom_torsion_atom_site_label_2
_geom_torsion_atom_site_label_3
_geom_torsion_atom_site_label_4
_geom_torsion
C6 C1 C2 C3 0.1(7)
C1 C2 C3 C4 -1.1(8)
C2 C3 C4 C5 0.9(8)
C3 C4 C5 C6 0.3(7)
C4 C5 C6 C1 -1.3(6)
C4 C5 C6 C7 -179.5(4)
C2 C1 C6 C5 1.1(7)
C2 C1 C6 C7 179.4(4)
C5 C6 C7 O1 169.1(4)
C1 C6 C7 O1 -9.2(6)
C5 C6 C7 C8 -8.8(6)
C1 C6 C7 C8 172.9(4)
O1 C7 C8 O2 132.6(4)
C6 C7 C8 O2 -49.4(5)
O1 C7 C8 C9 12.1(5)
C6 C7 C8 C9 -169.9(3)
O2 C8 C9 C10 15.0(4)
C7 C8 C9 C10 136.5(3)
O2 C8 C9 C16 140.2(3)
C7 C8 C9 C16 -98.4(4)
C16 C9 C10 C11 50.2(6)
C8 C9 C10 C11 173.3(4)
C16 C9 C10 C15 -133.5(3)
C8 C9 C10 C15 -10.3(4)
C15 C10 C11 C12 -0.1(6)
C9 C10 C11 C12 175.9(4)
C10 C11 C12 C13 0.2(6)
C10 C11 C12 Br1 -178.3(3)
C11 C12 C13 C14 -0.5(7)
Br1 C12 C13 C14 178.0(3)
C12 C13 C14 C15 0.6(6)
C13 C14 C15 O2 -178.9(4)
C13 C14 C15 C10 -0.6(6)
C11 C10 C15 O2 178.8(3)
C9 C10 C15 O2 1.9(5)
C11 C10 C15 C14 0.3(6)
C9 C10 C15 C14 -176.5(4)
C10 C9 C16 C21 44.8(5)
C8 C9 C16 C21 -71.6(5)
C10 C9 C16 C17 -136.1(4)
C8 C9 C16 C17 107.5(4)
C21 C16 C17 C18 1.0(6)
C9 C16 C17 C18 -178.2(4)
C16 C17 C18 C19 0.0(6)
C17 C18 C19 C20 -0.2(7)
C18 C19 C20 C21 -0.6(7)
C17 C16 C21 C20 -1.7(6)
C9 C16 C21 C20 177.4(4)
C19 C20 C21 C16 1.6(7)
C14 C15 O2 C8 -173.4(4)
C10 C15 O2 C8 8.2(4)
C7 C8 O2 C15 -139.2(3)
C9 C8 O2 C15 -14.7(4)
